data_9000140
loop_
_publ_author_name
'Moore, P. B.'

_publ_section_title
;
 The crystal structure of metastrengite and its relationship to strengite and
 phosphophyllite
;
_journal_name_full 'American Mineralogist'
_journal_page_first 168
_journal_page_last 176
_journal_volume 51
_journal_year 1966
_chemical_formula_sum 'Fe H4 O6 P'
_chemical_name_mineral Phosphosiderite
_space_group_IT_number 14
_symmetry_space_group_name_Hall '-P 2yn'
_symmetry_space_group_name_H-M 'P 1 21/n 1'
_cell_angle_alpha 90
_cell_angle_beta 90.60
_cell_angle_gamma 90
_cell_formula_units_Z 4
_cell_length_a 5.30
_cell_length_b 9.77
_cell_length_c 8.73
_cell_volume 452.023
_database_code_amcsd 0000144
_exptl_crystal_density_diffrn 2.746
_cod_original_formula_sum 'Fe P (O6 H4)'
_cod_database_code 9000140

loop_
_space_group_symop_operation_xyz
x,y,z
1/2+x,1/2-y,1/2+z
1/2-x,1/2+y,1/2-z
-x,-y,-z

loop_
_atom_site_label
_atom_site_fract_x
_atom_site_fract_y
_atom_site_fract_z
_atom_site_U_iso_or_equiv
_atom_site_type_symbol
_atom_site_attached_hydrogens
Fe 0.09160 0.82700 0.19190 0.00747 Fe 0
P -0.08670 0.15060 0.18360 0.00887 P 0
Wat1 0.38740 0.94940 0.17990 0.03584 O 2
Wat2 0.08710 0.87300 0.42750 0.02026 O 2
O3 0.33240 0.68140 0.23830 0.01634 O 0
O4 -0.11520 -0.00660 0.17080 0.01482 O 0
O5 -0.20100 0.70500 0.21780 0.01089 O 0
O6 0.09390 0.78730 -0.02500 0.02064 O 0

loop_
_cod_changelog_entry_id
_cod_changelog_entry_author
_cod_changelog_entry_date
_cod_changelog_entry_text
1
;cod-tools version 3.8.0
Id: cif_guess_AMCSD_atom_types 9574 2023-05-10 09:00:05Z saulius
;
2023-05-10T18:45:47+03:00
;Derived atom types and hydrogen counts
from atom names that follow the AMCSD naming convention
(Wat == water, O-H == hydroxyl).
;

loop_
_cod_related_entry_id
_cod_related_entry_database
_cod_related_entry_code
1 AMCSD 0000144
